data_4128505
loop_
_publ_author_name
'Pupo, Gabriele'
'Vicini, Anna Chiara'
'Ascough, David M. H.'
'Ibba, Francesco'
'Christensen, Kirsten E.'
'Thompson, Amber L.'
'Brown, John M.'
'Paton, Robert S.'
'Gouverneur, V\'eronique'

_publ_section_title
;
 Hydrogen Bonding Phase-Transfer Catalysis with Potassium Fluoride:
 Enantioselective Synthesis of \b-Fluoroamines.
;
_journal_issue 7
_journal_name_full 'Journal of the American Chemical Society'
_journal_page_first 2878
_journal_page_last 2883
_journal_paper_doi 10.1021/jacs.8b12568
_journal_volume 141
_journal_year 2019
_chemical_absolute_configuration ad
_chemical_formula_moiety 'C19 H23 F N, Cl, 2(H2 O)'
_chemical_formula_sum 'C19 H27 Cl F N O2'
_chemical_formula_weight 355.88
_chemical_melting_point ?
_space_group_IT_number 4
_space_group_name_Hall 'P 2yb'
_space_group_name_H-M_alt 'P 1 21 1'
_symmetry_cell_setting monoclinic
_symmetry_space_group_name_Hall 'P 2yb'
_symmetry_space_group_name_H-M 'P 1 21 1'
_atom_sites_solution_hydrogens difmap
_atom_sites_solution_primary direct
_audit_creation_date 2018-11-21
_audit_creation_method CRYSTALS_ver_14.61_build_7005
_cell_angle_alpha 90
_cell_angle_beta 107.072(5)
_cell_angle_gamma 90
_cell_formula_units_Z 8
_cell_length_a 13.4967(7)
_cell_length_b 18.0291(7)
_cell_length_c 15.8187(6)
_cell_measurement_reflns_used 4100
_cell_measurement_temperature 150
_cell_measurement_theta_max 75
_cell_measurement_theta_min 4
_cell_volume 3679.6(3)
_computing_cell_refinement
; 
 CrysAlisPro (Rigaku Oxford Diffraction, 2017) 
;
_computing_data_collection 'SuperNova, (Oxford Diffraction, 2010)'
_computing_data_reduction
; 
 CrysAlisPro (Rigaku Oxford Diffraction, 2017) 
;
_computing_molecular_graphics 'CAMERON (Watkin et al., 1996)'
_computing_publication_material 'CRYSTALS (Betteridge et al., 2003)'
_computing_structure_refinement 'CRYSTALS (Betteridge et al., 2003)'
_computing_structure_solution 'SHELXS 86 (Sheldrick, 1986)'
_diffrn_ambient_temperature 150
_diffrn_measured_fraction_theta_full 0.996
_diffrn_measured_fraction_theta_max 0.990
_diffrn_measurement_device Area
_diffrn_measurement_device_type 'Oxford Diffraction SuperNova'
_diffrn_measurement_method \w
_diffrn_radiation_monochromator 'focussing mirrors'
_diffrn_radiation_type 'Cu K\a'
_diffrn_radiation_wavelength 1.54184
_diffrn_reflns_av_R_equivalents 0.076
_diffrn_reflns_av_unetI/netI 0.114
_diffrn_reflns_limit_h_max 16
_diffrn_reflns_limit_h_min -16
_diffrn_reflns_limit_k_max 22
_diffrn_reflns_limit_k_min -12
_diffrn_reflns_limit_l_max 19
_diffrn_reflns_limit_l_min -19
_diffrn_reflns_number 22331
_diffrn_reflns_theta_full 74.693
_diffrn_reflns_theta_max 76.217
_diffrn_reflns_theta_min 3.795
_diffrn_standards_number 0
_exptl_absorpt_coefficient_mu 2.010
_exptl_absorpt_correction_T_max 0.94
_exptl_absorpt_correction_T_min 0.76
_exptl_absorpt_correction_type multi-scan
_exptl_absorpt_process_details
; 
 CrysAlisPro (Rigaku Oxford Diffraction, 2017) 
;
_exptl_crystal_colour clear_pale_colourless
_exptl_crystal_density_diffrn 1.285
_exptl_crystal_density_meas ?
_exptl_crystal_density_method 'not measured'
_exptl_crystal_description plate
_exptl_crystal_F_000 1520
_exptl_crystal_size_max 0.21
_exptl_crystal_size_mid 0.11
_exptl_crystal_size_min 0.03
_refine_diff_density_max 0.60
_refine_diff_density_min -0.73
_refine_ls_abs_structure_details
; 
 Parsons, Flack & Wagner (2013), 
 3039 Friedel Pairs 
;
_refine_ls_abs_structure_Flack 0.05(2)
_refine_ls_extinction_method None
_refine_ls_goodness_of_fit_ref 1.0105
_refine_ls_hydrogen_treatment constr
_refine_ls_matrix_type full
_refine_ls_number_parameters 1120
_refine_ls_number_reflns 11437
_refine_ls_number_restraints 2765
_refine_ls_R_factor_all 0.0891
_refine_ls_R_factor_gt 0.0713
_refine_ls_shift/su_max 0.0140387
_refine_ls_shift/su_mean 0.0000829
_refine_ls_structure_factor_coef Fsqd
_refine_ls_weighting_details
;
 Method= Modified Sheldrick 
 w=1/[\s^2^(F^2^) + ( 0.08P)^2^ + 1.97P] 
 ,where P=(max(Fo^2^,0) + 2Fc^2^)/3 
;
_refine_ls_weighting_scheme calc
_refine_ls_wR_factor_all 0.2031
_refine_ls_wR_factor_gt 0.1709
_refine_ls_wR_factor_ref 0.2031
_reflns_limit_h_max 16
_reflns_limit_h_min -16
_reflns_limit_k_max 22
_reflns_limit_k_min -12
_reflns_limit_l_max 19
_reflns_limit_l_min 0
_reflns_number_gt 8790
_reflns_number_total 11441
_reflns_threshold_expression I>2.0\s(I)
_oxford_diffrn_Wilson_B_factor 3.31
_oxford_diffrn_Wilson_scale 0.14
_oxford_refine_ls_r_factor_ref 0.0891
_oxford_refine_ls_scale 2.596(19)
_oxford_reflns_number_all 11437
_oxford_structure_analysis_title 7029-2-Cu
_cod_data_source_file ja8b12568_si_003.cif
_cod_data_source_block 2g-HCl-150K
_cod_depositor_comments
;
The following automatic conversions were performed:

data item '_chemical_melting_point' value 'not measured' was changed
to '?' -- the value is undefined or not given.

data item '_exptl_crystal_density_meas' value 'not measured' was
changed to '?' -- the value is perceived as not measured.

Automatic conversion script
Id: cif_fix_values 6909 2019-04-08 15:41:33Z antanas 
;
_cod_original_sg_symbol_H-M 'P 1 21 1 '
_cod_original_formula_sum 'C19 H27 Cl1 F1 N1 O2'
_cod_database_code 4128505
_oxford_refine_reflns_threshold_expression_ref I>-3.0\s(I)
_oxford_hooft_y 0.04(3)
_oxford_bijvoet_difference 0.05(2)
_oxford_refined_flack_x 0.03(3)

loop_
_symmetry_equiv_pos_as_xyz
x,y,z
-x,y+1/2,-z

loop_
_atom_site_label
_atom_site_type_symbol
_atom_site_fract_x
_atom_site_fract_y
_atom_site_fract_z
_atom_site_U_iso_or_equiv
_atom_site_occupancy
_atom_site_adp_type
_atom_site_refinement_flags_posn
_atom_site_refinement_flags_occupancy
_atom_site_disorder_assembly
_atom_site_disorder_group
F11 F 0.8437(3) 0.5630(2) 0.1469(2) 0.0459 1.0000 Uani . . . .
N11 N 0.8986(3) 0.6249(3) 0.3092(3) 0.0342 1.0000 Uani . . . .
C11 C 0.8831(3) 0.5110(3) 0.2155(3) 0.0358 1.0000 Uani . . . .
C12 C 0.9399(4) 0.4510(3) 0.1823(3) 0.0346 1.0000 Uani . . . .
C13 C 1.0203(4) 0.4679(3) 0.1490(3) 0.0416 1.0000 Uani . . . .
C14 C 1.0720(4) 0.4119(3) 0.1184(3) 0.0469 1.0000 Uani . . . .
C15 C 1.0433(4) 0.3395(3) 0.1223(4) 0.0482 1.0000 Uani . . . .
C16 C 0.9617(4) 0.3218(3) 0.1548(4) 0.0458 1.0000 Uani . . . .
C17 C 0.9093(4) 0.3778(3) 0.1859(3) 0.0409 1.0000 Uani . . . .
C18 C 0.9537(3) 0.5554(3) 0.2937(3) 0.0327 1.0000 Uani . . . .
C19 C 0.9944(3) 0.5090(3) 0.3757(3) 0.0323 1.0000 Uani . . . .
C20 C 1.0987(4) 0.5164(3) 0.4232(3) 0.0385 1.0000 Uani . . . .
C21 C 1.1406(4) 0.4769(3) 0.5004(3) 0.0425 1.0000 Uani . . . .
C22 C 1.0802(4) 0.4287(3) 0.5309(3) 0.0421 1.0000 Uani . . . .
C23 C 0.9760(4) 0.4191(3) 0.4836(4) 0.0443 1.0000 Uani . . . .
C24 C 0.9332(4) 0.4596(3) 0.4055(3) 0.0398 1.0000 Uani . . . .
C25 C 0.7999(4) 0.6127(3) 0.3322(3) 0.0376 1.0000 Uani . . . .
C26 C 0.7509(4) 0.6876(3) 0.3422(4) 0.0427 1.0000 Uani . . . .
C27 C 0.8230(4) 0.7337(3) 0.4137(3) 0.0415 1.0000 Uani . . . .
C28 C 0.9252(4) 0.7458(3) 0.3923(3) 0.0403 1.0000 Uani . . . .
C29 C 0.9732(4) 0.6719(3) 0.3790(3) 0.0372 1.0000 Uani . . . .
F31 F 0.3427(2) 0.5515(2) 0.6540(2) 0.0415 1.0000 Uani . . . .
N31 N 0.3972(3) 0.6113(3) 0.8177(3) 0.0336 1.0000 Uani . . . .
C31 C 0.3915(3) 0.5006(3) 0.7221(3) 0.0333 1.0000 Uani . . . .
C32 C 0.4524(4) 0.4461(3) 0.6853(3) 0.0343 1.0000 Uani . . . .
C33 C 0.5320(4) 0.4687(3) 0.6523(3) 0.0406 1.0000 Uani . . . .
C34 C 0.5879(4) 0.4171(3) 0.6198(3) 0.0404 1.0000 Uani . . . .
C35 C 0.5640(4) 0.3422(3) 0.6198(3) 0.0381 1.0000 Uani . . . .
C36 C 0.4840(4) 0.3195(3) 0.6513(3) 0.0434 1.0000 Uani . . . .
C37 C 0.4272(4) 0.3716(3) 0.6845(3) 0.0388 1.0000 Uani . . . .
C38 C 0.4590(3) 0.5470(3) 0.7985(3) 0.0328 1.0000 Uani . . . .
C39 C 0.5093(3) 0.5005(3) 0.8790(3) 0.0333 1.0000 Uani . . . .
C40 C 0.6146(4) 0.5130(3) 0.9223(3) 0.0381 1.0000 Uani . . . .
C41 C 0.6637(4) 0.4729(3) 0.9992(3) 0.0450 1.0000 Uani . . . .
C42 C 0.6103(4) 0.4221(3) 1.0324(3) 0.0464 1.0000 Uani . . . .
C43 C 0.5057(4) 0.4091(3) 0.9899(3) 0.0430 1.0000 Uani . . . .
C44 C 0.4562(4) 0.4476(3) 0.9129(3) 0.0386 1.0000 Uani . . . .
C45 C 0.2927(4) 0.5935(3) 0.8312(3) 0.0381 1.0000 Uani . . . .
C46 C 0.2371(4) 0.6653(4) 0.8394(4) 0.0430 1.0000 Uani . . . .
C47 C 0.3022(4) 0.7126(4) 0.9186(4) 0.0445 1.0000 Uani . . . .
C48 C 0.4066(4) 0.7268(3) 0.9060(3) 0.0405 1.0000 Uani . . . .
C49 C 0.4620(4) 0.6567(3) 0.8949(3) 0.0406 1.0000 Uani . . . .
F51 F 0.3513(3) 0.4960(2) 0.1476(2) 0.0505 1.0000 Uani . . . .
N51 N 0.3871(4) 0.4400(3) 0.3137(3) 0.0388 1.0000 Uani . . . .
C51 C 0.4498(5) 0.5164(3) 0.2121(4) 0.0363 0.5068(2) Uani D P 1 1
C52 C 0.4896(4) 0.5877(2) 0.1821(4) 0.0344 0.5068(2) Uani D P 1 1
C53 C 0.4384(5) 0.6548(3) 0.1838(5) 0.0375 0.5068(2) Uani D P 1 1
C54 C 0.4736(5) 0.7188(3) 0.1545(6) 0.0394 0.5068(2) Uani D P 1 1
C55 C 0.5611(5) 0.7176(3) 0.1257(6) 0.0400 0.5068(2) Uani D P 1 1
C56 C 0.6100(5) 0.6507(3) 0.1214(5) 0.0378 0.5068(2) Uani D P 1 1
C57 C 0.5745(5) 0.5859(3) 0.1485(5) 0.0348 0.5068(2) Uani D P 1 1
C58 C 0.4209(5) 0.5216(4) 0.2942(4) 0.0352 0.5068(2) Uani D P 1 1
C59 C 0.5007(4) 0.5524(6) 0.3767(5) 0.0355 0.5068(2) Uani D P 1 1
C60 C 0.4711(4) 0.6047(5) 0.4299(5) 0.0396 0.5068(2) Uani D P 1 1
C61 C 0.5429(5) 0.6304(4) 0.5060(4) 0.0400 0.5068(2) Uani D P 1 1
C62 C 0.6443(4) 0.6043(4) 0.5304(4) 0.0418 0.5068(2) Uani D P 1 1
C63 C 0.6743(4) 0.5535(4) 0.4767(4) 0.0378 0.5068(2) Uani D P 1 1
C64 C 0.6040(4) 0.5282(5) 0.3997(4) 0.0397 0.5068(2) Uani D P 1 1
C65 C 0.4562(4) 0.3968(3) 0.3898(3) 0.0380 1.0000 Uani . . . .
C66 C 0.4042(4) 0.3230(3) 0.4010(4) 0.0412 1.0000 Uani . . . .
C67 C 0.2974(4) 0.3369(4) 0.4137(3) 0.0409 1.0000 Uani . . . .
C68 C 0.2318(4) 0.3809(4) 0.3373(4) 0.0470 1.0000 Uani . . . .
C69 C 0.2845(4) 0.4529(3) 0.3268(4) 0.0467 1.0000 Uani . . . .
C151 C 0.3913(6) 0.5494(4) 0.2201(5) 0.0351 0.4932(2) Uani D P 1 2
C152 C 0.4570(5) 0.6043(3) 0.1865(6) 0.0338 0.4932(2) Uani D P 1 2
C153 C 0.5379(5) 0.5788(3) 0.1552(6) 0.0346 0.4932(2) Uani D P 1 2
C154 C 0.5954(5) 0.6288(4) 0.1229(6) 0.0377 0.4932(2) Uani D P 1 2
C155 C 0.5745(6) 0.7043(4) 0.1218(6) 0.0384 0.4932(2) Uani D P 1 2
C156 C 0.4962(6) 0.7297(3) 0.1552(6) 0.0392 0.4932(2) Uani D P 1 2
C157 C 0.4354(5) 0.6804(3) 0.1848(6) 0.0356 0.4932(2) Uani D P 1 2
C158 C 0.4600(5) 0.5022(5) 0.2956(5) 0.0296 0.4932(2) Uani D P 1 2
C159 C 0.5146(4) 0.5469(5) 0.3783(5) 0.0320 0.4932(2) Uani D P 1 2
C160 C 0.6191(4) 0.5334(4) 0.4234(5) 0.0322 0.4932(2) Uani D P 1 2
C161 C 0.6680(4) 0.5742(4) 0.4984(5) 0.0300 0.4932(2) Uani D P 1 2
C162 C 0.6135(5) 0.6270(4) 0.5309(4) 0.0334 0.4932(2) Uani D P 1 2
C163 C 0.5102(5) 0.6407(4) 0.4859(5) 0.0379 0.4932(2) Uani D P 1 2
C164 C 0.4597(4) 0.5998(5) 0.4114(5) 0.0359 0.4932(2) Uani D P 1 2
F71 F -0.1455(3) 0.4841(2) 0.6419(2) 0.0615 1.0000 Uani . . . .
N71 N -0.1159(4) 0.4261(3) 0.8070(3) 0.0422 1.0000 Uani . . . .
C71 C -0.0517(5) 0.5068(3) 0.7114(5) 0.0367 0.4887(2) Uani D P 2 1
C72 C -0.0194(4) 0.5826(2) 0.6862(5) 0.0383 0.4887(2) Uani D P 2 1
C73 C -0.0777(5) 0.6456(3) 0.6918(5) 0.0421 0.4887(2) Uani D P 2 1
C74 C -0.0512(6) 0.7133(3) 0.6645(6) 0.0451 0.4887(2) Uani D P 2 1
C75 C 0.0326(6) 0.7196(3) 0.6314(6) 0.0457 0.4887(2) Uani D P 2 1
C76 C 0.0913(5) 0.6574(4) 0.6271(6) 0.0476 0.4887(2) Uani D P 2 1
C77 C 0.0646(5) 0.5890(3) 0.6522(5) 0.0424 0.4887(2) Uani D P 2 1
C78 C -0.0958(5) 0.5087(4) 0.7900(4) 0.0358 0.4887(2) Uani D P 2 1
C79 C -0.0273(4) 0.5454(6) 0.8738(5) 0.0346 0.4887(2) Uani D P 2 1
C80 C -0.0703(4) 0.5946(5) 0.9218(5) 0.0393 0.4887(2) Uani D P 2 1
C81 C -0.0077(5) 0.6276(5) 0.9975(5) 0.0441 0.4887(2) Uani D P 2 1
C82 C 0.0971(5) 0.6105(5) 1.0282(5) 0.0415 0.4887(2) Uani D P 2 1
C83 C 0.1402(4) 0.5624(5) 0.9800(4) 0.0379 0.4887(2) Uani D P 2 1
C84 C 0.0793(4) 0.5301(5) 0.9033(4) 0.0329 0.4887(2) Uani D P 2 1
C85 C -0.0377(4) 0.3806(3) 0.8748(4) 0.0419 1.0000 Uani . . . .
C86 C -0.0825(4) 0.3054(3) 0.8871(4) 0.0426 1.0000 Uani . . . .
C87 C -0.1822(5) 0.3120(4) 0.9120(4) 0.0477 1.0000 Uani . . . .
C88 C -0.2583(4) 0.3604(4) 0.8424(4) 0.0447 1.0000 Uani . . . .
C89 C -0.2122(4) 0.4339(4) 0.8333(4) 0.0485 1.0000 Uani . . . .
C171 C -0.1182(5) 0.5385(4) 0.7157(5) 0.0320 0.5113(2) Uani D P 2 2
C172 C -0.0573(5) 0.5980(3) 0.6835(6) 0.0331 0.5113(2) Uani D P 2 2
C173 C 0.0274(5) 0.5781(3) 0.6535(5) 0.0348 0.5113(2) Uani D P 2 2
C174 C 0.0787(5) 0.6318(3) 0.6203(5) 0.0338 0.5113(2) Uani D P 2 2
C175 C 0.0525(5) 0.7061(3) 0.6222(6) 0.0352 0.5113(2) Uani D P 2 2
C176 C -0.0290(5) 0.7262(3) 0.6549(6) 0.0339 0.5113(2) Uani D P 2 2
C177 C -0.0847(5) 0.6726(3) 0.6844(5) 0.0339 0.5113(2) Uani D P 2 2
C178 C -0.0513(5) 0.4945(5) 0.7904(5) 0.0333 0.5113(2) Uani D P 2 2
C179 C -0.0068(4) 0.5402(5) 0.8740(5) 0.0328 0.5113(2) Uani D P 2 2
C180 C 0.0966(4) 0.5304(5) 0.9250(5) 0.0323 0.5113(2) Uani D P 2 2
C181 C 0.1354(4) 0.5703(5) 1.0022(4) 0.0336 0.5113(2) Uani D P 2 2
C182 C 0.0730(5) 0.6204(5) 1.0298(4) 0.0336 0.5113(2) Uani D P 2 2
C183 C -0.0302(5) 0.6286(5) 0.9805(5) 0.0358 0.5113(2) Uani D P 2 2
C184 C -0.0699(4) 0.5901(5) 0.9024(5) 0.0365 0.5113(2) Uani D P 2 2
Cl1 Cl 0.66089(11) 0.36961(11) 0.27576(9) 0.0442 1.0000 Uani . . . .
Cl2 Cl 0.79453(12) 0.16011(11) 0.70554(10) 0.0487 1.0000 Uani . . . .
Cl3 Cl 0.19712(10) 0.38735(11) 0.79258(9) 0.0420 1.0000 Uani . . . .
Cl4 Cl 0.33898(11) 0.17611(11) 1.22540(10) 0.0450 1.0000 Uani . . . .
O101 O 0.5841(3) 0.2073(3) 0.3171(3) 0.0444 1.0000 Uani . . . .
O102 O 0.7468(4) 0.1807(4) 0.4953(3) 0.0699 1.0000 Uani . . . .
O103 O 0.7433(4) 0.3334(4) 0.4852(3) 0.0770 1.0000 Uani . . . .
O104 O 0.8492(4) 0.3285(3) 0.6680(3) 0.0524 1.0000 Uani . . . .
O105 O 0.1352(4) 0.2230(3) 0.8320(3) 0.0504 1.0000 Uani . . . .
O106 O 0.2501(5) 0.2171(4) 1.0148(3) 0.0788 1.0000 Uani . . . .
O107 O 0.2463(3) 0.3707(3) 1.0027(3) 0.0619 1.0000 Uani . . . .
O108 O 0.4103(3) 0.3400(3) 1.1827(3) 0.0513 1.0000 Uani . . . .
H111 H 0.8252 0.4893 0.2314 0.0419 1.0000 Uiso R . . .
H131 H 1.0407 0.5165 0.1462 0.0481 1.0000 Uiso R . . .
H141 H 1.1256 0.4233 0.0946 0.0562 1.0000 Uiso R . . .
H151 H 1.0782 0.3025 0.1025 0.0561 1.0000 Uiso R . . .
H161 H 0.9416 0.2726 0.1560 0.0553 1.0000 Uiso R . . .
H171 H 0.8555 0.3663 0.2085 0.0494 1.0000 Uiso R . . .
H181 H 1.0125 0.5720 0.2741 0.0399 1.0000 Uiso R . . .
H201 H 1.1420 0.5484 0.4032 0.0466 1.0000 Uiso R . . .
H211 H 1.2100 0.4835 0.5330 0.0499 1.0000 Uiso R . . .
H221 H 1.1096 0.4030 0.5837 0.0522 1.0000 Uiso R . . .
H231 H 0.9347 0.3872 0.5043 0.0506 1.0000 Uiso R . . .
H241 H 0.8642 0.4517 0.3729 0.0458 1.0000 Uiso R . . .
H251 H 0.7531 0.5840 0.2850 0.0440 1.0000 Uiso R . . .
H252 H 0.8141 0.5853 0.3866 0.0448 1.0000 Uiso R . . .
H261 H 0.7353 0.7140 0.2868 0.0517 1.0000 Uiso R . . .
H262 H 0.6886 0.6783 0.3584 0.0515 1.0000 Uiso R . . .
H271 H 0.7921 0.7818 0.4189 0.0497 1.0000 Uiso R . . .
H272 H 0.8364 0.7078 0.4696 0.0495 1.0000 Uiso R . . .
H281 H 0.9127 0.7761 0.3389 0.0488 1.0000 Uiso R . . .
H282 H 0.9728 0.7715 0.4408 0.0489 1.0000 Uiso R . . .
H291 H 1.0349 0.6801 0.3609 0.0451 1.0000 Uiso R . . .
H292 H 0.9899 0.6434 0.4339 0.0445 1.0000 Uiso R . . .
H311 H 0.3394 0.4744 0.7426 0.0396 1.0000 Uiso R . . .
H331 H 0.5472 0.5189 0.6511 0.0475 1.0000 Uiso R . . .
H341 H 0.6409 0.4324 0.5976 0.0493 1.0000 Uiso R . . .
H351 H 0.6023 0.3072 0.5983 0.0446 1.0000 Uiso R . . .
H361 H 0.4682 0.2693 0.6513 0.0498 1.0000 Uiso R . . .
H371 H 0.3733 0.3574 0.7058 0.0466 1.0000 Uiso R . . .
H381 H 0.5153 0.5688 0.7788 0.0381 1.0000 Uiso R . . .
H401 H 0.6516 0.5464 0.8991 0.0440 1.0000 Uiso R . . .
H411 H 0.7332 0.4816 1.0280 0.0544 1.0000 Uiso R . . .
H421 H 0.6432 0.3962 1.0844 0.0559 1.0000 Uiso R . . .
H431 H 0.4684 0.3763 1.0147 0.0494 1.0000 Uiso R . . .
H441 H 0.3877 0.4374 0.8835 0.0452 1.0000 Uiso R . . .
H452 H 0.2522 0.5658 0.7805 0.0448 1.0000 Uiso R . . .
H451 H 0.3031 0.5638 0.8848 0.0447 1.0000 Uiso R . . .
H462 H 0.1705 0.6529 0.8484 0.0531 1.0000 Uiso R . . .
H461 H 0.2265 0.6933 0.7854 0.0527 1.0000 Uiso R . . .
H472 H 0.3082 0.6869 0.9742 0.0537 1.0000 Uiso R . . .
H471 H 0.2690 0.7601 0.9205 0.0540 1.0000 Uiso R . . .
H482 H 0.3981 0.7579 0.8541 0.0486 1.0000 Uiso R . . .
H481 H 0.4499 0.7529 0.9558 0.0488 1.0000 Uiso R . . .
H492 H 0.4739 0.6268 0.9481 0.0479 1.0000 Uiso R . . .
H491 H 0.5270 0.6693 0.8845 0.0479 1.0000 Uiso R . . .
H511 H 0.5005 0.4765 0.2162 0.0430 0.5068(2) Uiso R P 1 1
H531 H 0.3802 0.6565 0.2037 0.0451 0.5068(2) Uiso R P 1 1
H541 H 0.4410 0.7638 0.1566 0.0552 0.5068(2) Uiso R P 1 1
H551 H 0.5901 0.7603 0.1102 0.0568 0.5068(2) Uiso R P 1 1
H561 H 0.6645 0.6476 0.0969 0.0579 0.5068(2) Uiso R P 1 1
H571 H 0.6060 0.5402 0.1447 0.0431 0.5068(2) Uiso R P 1 1
H581 H 0.3624 0.5550 0.2859 0.0418 0.5068(2) Uiso R P 1 1
H601 H 0.4017 0.6184 0.4112 0.0539 0.5068(2) Uiso R P 1 1
H611 H 0.5216 0.6651 0.5409 0.0488 0.5068(2) Uiso R P 1 1
H621 H 0.6912 0.6209 0.5831 0.0499 0.5068(2) Uiso R P 1 1
H631 H 0.7431 0.5376 0.4944 0.0423 0.5068(2) Uiso R P 1 1
H641 H 0.6287 0.4946 0.3659 0.0559 0.5068(2) Uiso R P 1 1
H651 H 0.5208 0.3866 0.3777 0.0471 1.0000 Uiso R . . .
H652 H 0.4685 0.4261 0.4430 0.0472 1.0000 Uiso R . . .
H661 H 0.3960 0.2920 0.3495 0.0485 1.0000 Uiso R . . .
H662 H 0.4481 0.2976 0.4518 0.0489 1.0000 Uiso R . . .
H671 H 0.2654 0.2887 0.4155 0.0480 1.0000 Uiso R . . .
H672 H 0.3045 0.3623 0.4691 0.0481 1.0000 Uiso R . . .
H681 H 0.2203 0.3519 0.2840 0.0556 1.0000 Uiso R . . .
H682 H 0.1658 0.3923 0.3479 0.0558 1.0000 Uiso R . . .
H691 H 0.2413 0.4787 0.2758 0.0571 1.0000 Uiso R . . .
H692 H 0.2934 0.4827 0.3792 0.0568 1.0000 Uiso R . . .
H1511 H 0.3355 0.5744 0.2371 0.0427 0.4932(2) Uiso R P 1 2
H1531 H 0.5551 0.5287 0.1563 0.0463 0.4932(2) Uiso R P 1 2
H1541 H 0.6497 0.6129 0.1024 0.0638 0.4932(2) Uiso R P 1 2
H1551 H 0.6107 0.7394 0.0997 0.0520 0.4932(2) Uiso R P 1 2
H1561 H 0.4822 0.7800 0.1558 0.0550 0.4932(2) Uiso R P 1 2
H1571 H 0.3826 0.6978 0.2055 0.0419 0.4932(2) Uiso R P 1 2
H1581 H 0.5178 0.4798 0.2789 0.0359 0.4932(2) Uiso R P 1 2
H1601 H 0.6510 0.4961 0.4007 0.0531 0.4932(2) Uiso R P 1 2
H1611 H 0.7376 0.5643 0.5266 0.0373 0.4932(2) Uiso R P 1 2
H1621 H 0.6463 0.6530 0.5822 0.0430 0.4932(2) Uiso R P 1 2
H1631 H 0.4760 0.6780 0.5070 0.0509 0.4932(2) Uiso R P 1 2
H1641 H 0.3891 0.6083 0.3883 0.0559 0.4932(2) Uiso R P 1 2
H711 H 0.0047 0.4709 0.7194 0.0451 0.4887(2) Uiso R P 2 1
H731 H -0.1349 0.6428 0.7133 0.0539 0.4887(2) Uiso R P 2 1
H741 H -0.0882 0.7555 0.6694 0.0561 0.4887(2) Uiso R P 2 1
H751 H 0.0524 0.7646 0.6124 0.0462 0.4887(2) Uiso R P 2 1
H761 H 0.1463 0.6597 0.6033 0.0669 0.4887(2) Uiso R P 2 1
H771 H 0.1015 0.5462 0.6483 0.0548 0.4887(2) Uiso R P 2 1
H781 H -0.1624 0.5342 0.7713 0.0410 0.4887(2) Uiso R P 2 1
H801 H -0.1415 0.6015 0.9035 0.0550 0.4887(2) Uiso R P 2 1
H811 H -0.0369 0.6634 1.0249 0.0591 0.4887(2) Uiso R P 2 1
H821 H 0.1362 0.6315 1.0817 0.0469 0.4887(2) Uiso R P 2 1
H831 H 0.2108 0.5525 1.0012 0.0479 0.4887(2) Uiso R P 2 1
H841 H 0.1095 0.4975 0.8729 0.0420 0.4887(2) Uiso R P 2 1
H852 H -0.0176 0.4079 0.9317 0.0503 1.0000 Uiso R . . .
H851 H 0.0220 0.3733 0.8541 0.0507 1.0000 Uiso R . . .
H862 H -0.0956 0.2764 0.8331 0.0506 1.0000 Uiso R . . .
H861 H -0.0318 0.2795 0.9335 0.0507 1.0000 Uiso R . . .
H872 H -0.2110 0.2629 0.9159 0.0568 1.0000 Uiso R . . .
H871 H -0.1689 0.3361 0.9689 0.0570 1.0000 Uiso R . . .
H882 H -0.3196 0.3683 0.8607 0.0515 1.0000 Uiso R . . .
H881 H -0.2751 0.3349 0.7858 0.0518 1.0000 Uiso R . . .
H891 H -0.2607 0.4629 0.7890 0.0586 1.0000 Uiso R . . .
H892 H -0.1960 0.4601 0.8890 0.0588 1.0000 Uiso R . . .
H1711 H -0.1794 0.5580 0.7288 0.0390 0.5113(2) Uiso R P 2 2
H1731 H 0.0492 0.5291 0.6564 0.0499 0.5113(2) Uiso R P 2 2
H1741 H 0.1314 0.6165 0.5972 0.0620 0.5113(2) Uiso R P 2 2
H1751 H 0.0894 0.7419 0.6024 0.0429 0.5113(2) Uiso R P 2 2
H1761 H -0.0472 0.7761 0.6549 0.0461 0.5113(2) Uiso R P 2 2
H1771 H -0.1377 0.6874 0.7071 0.0457 0.5113(2) Uiso R P 2 2
H1781 H 0.0062 0.4749 0.7715 0.0369 0.5113(2) Uiso R P 2 2
H1801 H 0.1389 0.4973 0.9070 0.0458 0.5113(2) Uiso R P 2 2
H1811 H 0.2038 0.5638 1.0360 0.0498 0.5113(2) Uiso R P 2 2
H1821 H 0.1019 0.6473 1.0814 0.0392 0.5113(2) Uiso R P 2 2
H1831 H -0.0724 0.6583 1.0031 0.0520 0.5113(2) Uiso R P 2 2
H1841 H -0.1376 0.5992 0.8683 0.0550 0.5113(2) Uiso R P 2 2
H11 H 0.8827 0.6511 0.2594 0.0508 1.0000 Uiso R . . .
H31 H 0.3848 0.6409 0.7708 0.0497 1.0000 Uiso R . . .
H51 H 0.3761 0.4114 0.2660 0.0589 1.0000 Uiso R . . .
H71 H -0.1326 0.4012 0.7564 0.0628 1.0000 Uiso R . . .
H1011 H 0.6067 0.2550 0.3049 0.0533 1.0000 Uiso R . . .
H1012 H 0.6346 0.1991 0.3724 0.0533 1.0000 Uiso R . . .
H1021 H 0.7609 0.1746 0.5573 0.0839 1.0000 Uiso R . . .
H1022 H 0.7209 0.1433 0.4521 0.0839 1.0000 Uiso R . . .
H1031 H 0.7191 0.3440 0.4238 0.0924 1.0000 Uiso R . . .
H1032 H 0.7445 0.2808 0.4887 0.0924 1.0000 Uiso R . . .
H1041 H 0.8331 0.2788 0.6791 0.0629 1.0000 Uiso R . . .
H1042 H 0.8136 0.3301 0.6065 0.0629 1.0000 Uiso R . . .
H1051 H 0.1537 0.2719 0.8203 0.0605 1.0000 Uiso R . . .
H1052 H 0.1735 0.2210 0.8929 0.0605 1.0000 Uiso R . . .
H1061 H 0.2759 0.2052 1.0758 0.0944 1.0000 Uiso R . . .
H1062 H 0.2263 0.1779 0.9737 0.0944 1.0000 Uiso R . . .
H1071 H 0.2317 0.3756 0.9404 0.0742 1.0000 Uiso R . . .
H1072 H 0.2476 0.3181 1.0068 0.0742 1.0000 Uiso R . . .
H1081 H 0.3894 0.2919 1.1952 0.0616 1.0000 Uiso R . . .
H1082 H 0.3601 0.3494 1.1275 0.0616 1.0000 Uiso R . . .

loop_
_atom_site_aniso_label
_atom_site_aniso_U_11
_atom_site_aniso_U_22
_atom_site_aniso_U_33
_atom_site_aniso_U_23
_atom_site_aniso_U_13
_atom_site_aniso_U_12
F11 0.0522(10) 0.0383(12) 0.0326(11) -0.0075(10) -0.0102(10) 0.0122(11)
N11 0.0342(10) 0.0349(14) 0.0277(12) -0.0001(12) 0.0003(11) -0.0019(12)
C11 0.0306(10) 0.0407(14) 0.0297(13) -0.0021(13) -0.0011(12) -0.0026(13)
C12 0.0379(11) 0.0371(14) 0.0217(12) -0.0052(12) -0.0023(12) 0.0021(13)
C13 0.0540(11) 0.0348(14) 0.0332(13) 0.0070(13) 0.0082(13) -0.0003(14)
C14 0.0525(11) 0.0554(16) 0.0310(13) 0.0013(14) 0.0095(13) 0.0049(14)
C15 0.0565(12) 0.0457(15) 0.0344(14) -0.0137(14) 0.0011(13) 0.0136(14)
C16 0.0505(11) 0.0342(14) 0.0387(14) -0.0035(14) -0.0086(14) 0.0054(14)
C17 0.0439(11) 0.0388(15) 0.0328(13) -0.0019(13) -0.0001(13) -0.0059(14)
C18 0.0301(10) 0.0373(14) 0.0246(12) -0.0056(12) -0.0013(11) -0.0022(13)
C19 0.0365(11) 0.0285(14) 0.0300(13) -0.0036(12) 0.0067(12) 0.0047(13)
C20 0.0437(11) 0.0354(14) 0.0304(13) -0.0041(13) 0.0013(13) -0.0032(13)
C21 0.0455(11) 0.0359(14) 0.0364(14) -0.0073(13) -0.0031(13) 0.0021(14)
C22 0.0548(11) 0.0327(14) 0.0317(13) 0.0032(13) 0.0013(13) 0.0092(14)
C23 0.0559(11) 0.0350(14) 0.0406(14) -0.0006(14) 0.0119(13) -0.0011(14)
C24 0.0402(11) 0.0350(14) 0.0412(14) -0.0027(13) 0.0070(13) 0.0013(13)
C25 0.0356(11) 0.0336(14) 0.0412(14) -0.0010(13) 0.0074(12) 0.0077(13)
C26 0.0445(11) 0.0401(15) 0.0413(14) 0.0048(14) 0.0089(13) 0.0075(14)
C27 0.0480(11) 0.0376(15) 0.0352(14) -0.0063(13) 0.0062(13) 0.0124(14)
C28 0.0424(11) 0.0342(14) 0.0351(14) -0.0073(13) -0.0030(13) 0.0059(14)
C29 0.0368(11) 0.0302(14) 0.0345(13) -0.0103(13) -0.0053(12) -0.0008(13)
F31 0.0444(9) 0.0371(12) 0.0303(10) -0.0008(10) -0.0088(9) 0.0030(11)
N31 0.0365(10) 0.0354(14) 0.0238(12) 0.0034(12) 0.0010(11) 0.0019(12)
C31 0.0293(10) 0.0362(14) 0.0295(13) -0.0006(13) 0.0011(11) -0.0054(13)
C32 0.0411(11) 0.0354(14) 0.0208(12) -0.0044(12) 0.0005(12) 0.0004(13)
C33 0.0540(11) 0.0367(14) 0.0255(13) 0.0041(13) 0.0029(13) -0.0001(14)
C34 0.0415(11) 0.0494(15) 0.0301(13) -0.0005(13) 0.0102(12) -0.0054(14)
C35 0.0438(11) 0.0413(14) 0.0237(12) -0.0100(13) 0.0016(12) 0.0030(13)
C36 0.0552(11) 0.0344(14) 0.0330(13) -0.0044(13) 0.0010(13) 0.0012(14)
C37 0.0484(11) 0.0326(14) 0.0308(13) -0.0028(13) 0.0045(13) -0.0036(13)
C38 0.0329(10) 0.0327(14) 0.0266(12) -0.0019(12) -0.0011(12) 0.0003(13)
C39 0.0353(11) 0.0352(14) 0.0232(12) -0.0017(12) -0.0008(12) 0.0021(13)
C40 0.0383(11) 0.0346(14) 0.0369(14) -0.0045(13) 0.0040(12) 0.0004(13)
C41 0.0400(11) 0.0401(15) 0.0400(14) -0.0081(14) -0.0116(13) 0.0056(14)
C42 0.0569(11) 0.0462(15) 0.0271(13) 0.0007(13) -0.0019(13) 0.0161(14)
C43 0.0491(11) 0.0400(15) 0.0362(14) 0.0044(13) 0.0065(13) -0.0023(14)
C44 0.0363(11) 0.0384(14) 0.0364(14) 0.0005(13) 0.0034(12) -0.0011(13)
C45 0.0360(11) 0.0388(15) 0.0380(14) 0.0010(13) 0.0084(12) 0.0039(13)
C46 0.0395(11) 0.0417(15) 0.0435(14) 0.0027(14) 0.0053(13) 0.0074(14)
C47 0.0570(11) 0.0368(15) 0.0385(14) 0.0002(14) 0.0122(14) 0.0082(14)
C48 0.0572(11) 0.0331(14) 0.0255(13) -0.0003(13) 0.0035(13) 0.0065(14)
C49 0.0487(11) 0.0387(15) 0.0272(13) -0.0038(13) 0.0001(13) -0.0000(14)
F51 0.0557(10) 0.0436(13) 0.0359(11) 0.0002(11) -0.0120(11) -0.0090(12)
N51 0.0483(11) 0.0335(14) 0.0292(13) -0.0017(12) 0.0027(12) -0.0107(13)
C51 0.0405(12) 0.0339(16) 0.0232(15) -0.0025(15) -0.0082(15) -0.0007(15)
C52 0.0427(11) 0.0347(15) 0.0201(14) -0.0009(14) 0.0005(14) -0.0006(14)
C53 0.0453(12) 0.0364(16) 0.0268(15) -0.0005(15) 0.0044(15) -0.0026(15)
C54 0.0381(12) 0.0400(16) 0.0309(15) 0.0014(15) -0.0042(15) -0.0013(15)
C55 0.0399(12) 0.0428(16) 0.0270(15) 0.0019(15) -0.0061(15) -0.0006(15)
C56 0.0387(12) 0.0420(16) 0.0249(15) 0.0026(15) -0.0029(15) -0.0048(15)
C57 0.0384(12) 0.0398(16) 0.0220(15) 0.0014(15) 0.0025(14) 0.0005(15)
C58 0.0364(12) 0.0267(16) 0.0332(16) 0.0012(15) -0.0041(15) 0.0015(15)
C59 0.0403(11) 0.0328(15) 0.0297(15) 0.0041(15) 0.0043(15) -0.0033(15)
C60 0.0449(12) 0.0368(16) 0.0348(16) -0.0013(15) 0.0079(15) 0.0008(15)
C61 0.0463(12) 0.0326(16) 0.0364(15) -0.0056(15) 0.0050(15) -0.0018(15)
C62 0.0450(12) 0.0374(16) 0.0352(15) -0.0028(15) -0.0004(15) -0.0038(15)
C63 0.0434(12) 0.0367(16) 0.0287(15) 0.0002(15) 0.0034(15) -0.0046(15)
C64 0.0413(12) 0.0406(16) 0.0293(15) -0.0008(15) -0.0018(15) -0.0071(15)
C65 0.0399(11) 0.0363(15) 0.0325(13) -0.0037(13) 0.0024(12) -0.0122(13)
C66 0.0455(11) 0.0363(15) 0.0351(14) -0.0004(14) 0.0014(13) 0.0011(14)
C67 0.0438(11) 0.0443(15) 0.0345(14) -0.0002(14) 0.0112(13) -0.0087(14)
C68 0.0434(11) 0.0443(15) 0.0515(15) -0.0023(14) 0.0110(14) -0.0029(14)
C69 0.0524(11) 0.0348(15) 0.0455(15) -0.0018(14) 0.0029(14) 0.0045(14)
C151 0.0489(12) 0.0218(16) 0.0278(16) -0.0056(15) 0.0009(15) 0.0006(16)
C152 0.0409(11) 0.0283(15) 0.0276(15) -0.0038(15) 0.0032(14) 0.0025(15)
C153 0.0374(12) 0.0339(16) 0.0279(15) 0.0039(15) 0.0026(15) 0.0031(15)
C154 0.0425(12) 0.0336(15) 0.0311(15) 0.0041(15) 0.0016(15) 0.0008(15)
C155 0.0387(12) 0.0365(16) 0.0364(16) 0.0048(16) 0.0054(15) -0.0020(15)
C156 0.0418(12) 0.0329(16) 0.0387(16) 0.0037(15) 0.0052(15) -0.0016(15)
C157 0.0411(12) 0.0310(15) 0.0329(15) 0.0036(15) 0.0082(15) 0.0024(15)
C158 0.0321(12) 0.0212(16) 0.0310(16) 0.0005(15) 0.0022(15) -0.0001(15)
C159 0.0372(11) 0.0261(15) 0.0294(15) -0.0041(15) 0.0043(14) -0.0031(15)
C160 0.0340(12) 0.0309(16) 0.0294(15) -0.0055(15) 0.0056(15) -0.0058(15)
C161 0.0380(12) 0.0228(15) 0.0272(15) -0.0054(15) 0.0066(14) -0.0041(15)
C162 0.0455(12) 0.0218(15) 0.0310(15) -0.0061(15) 0.0081(15) -0.0023(15)
C163 0.0484(12) 0.0262(16) 0.0329(16) -0.0090(15) 0.0021(15) -0.0047(15)
C164 0.0469(12) 0.0271(16) 0.0276(15) -0.0087(15) 0.0017(15) -0.0063(15)
F71 0.0844(11) 0.0491(13) 0.0306(11) 0.0015(11) -0.0149(12) -0.0225(13)
N71 0.0625(11) 0.0347(14) 0.0233(12) 0.0010(12) 0.0032(12) -0.0169(13)
C71 0.0430(12) 0.0360(16) 0.0253(15) -0.0001(15) 0.0009(15) 0.0008(16)
C72 0.0447(11) 0.0372(15) 0.0256(15) 0.0005(15) -0.0011(14) -0.0044(15)
C73 0.0456(12) 0.0370(16) 0.0358(16) 0.0047(15) -0.0005(15) -0.0051(15)
C74 0.0480(12) 0.0370(16) 0.0387(16) 0.0071(15) -0.0054(15) -0.0033(16)
C75 0.0519(12) 0.0353(16) 0.0372(16) 0.0019(16) -0.0068(15) -0.0063(15)
C76 0.0588(12) 0.0414(16) 0.0381(16) -0.0027(16) 0.0074(15) -0.0108(15)
C77 0.0490(12) 0.0415(16) 0.0329(15) -0.0046(15) 0.0059(15) -0.0087(16)
C78 0.0329(12) 0.0394(16) 0.0302(15) 0.0056(15) 0.0016(15) 0.0060(16)
C79 0.0338(11) 0.0406(15) 0.0267(15) 0.0041(15) 0.0048(14) 0.0009(15)
C80 0.0431(12) 0.0444(16) 0.0294(16) -0.0012(15) 0.0092(15) 0.0009(15)
C81 0.0507(12) 0.0407(16) 0.0357(16) -0.0113(15) 0.0049(15) -0.0010(16)
C82 0.0433(12) 0.0407(16) 0.0340(16) -0.0089(15) 0.0013(15) -0.0051(15)
C83 0.0421(12) 0.0417(16) 0.0291(15) -0.0020(15) 0.0090(15) -0.0066(15)
C84 0.0345(11) 0.0398(16) 0.0270(15) -0.0029(15) 0.0129(14) -0.0050(15)
C85 0.0406(11) 0.0435(15) 0.0393(14) -0.0051(14) 0.0084(13) -0.0043(14)
C86 0.0456(11) 0.0372(15) 0.0383(14) 0.0073(14) 0.0016(13) 0.0006(14)
C87 0.0607(12) 0.0474(15) 0.0318(14) -0.0067(14) 0.0086(13) -0.0171(15)
C88 0.0367(11) 0.0546(15) 0.0366(14) -0.0104(14) 0.0011(13) -0.0099(14)
C89 0.0493(11) 0.0459(15) 0.0367(14) -0.0064(14) -0.0088(14) 0.0060(15)
C171 0.0363(12) 0.0307(16) 0.0235(15) -0.0032(15) 0.0005(15) -0.0122(15)
C172 0.0414(11) 0.0271(15) 0.0278(15) -0.0024(15) 0.0057(14) -0.0108(14)
C173 0.0419(12) 0.0309(15) 0.0296(15) 0.0055(15) 0.0075(15) -0.0080(15)
C174 0.0441(12) 0.0305(15) 0.0261(15) 0.0011(15) 0.0094(15) -0.0111(15)
C175 0.0434(12) 0.0344(15) 0.0238(15) 0.0021(15) 0.0038(14) -0.0062(15)
C176 0.0427(12) 0.0301(15) 0.0263(15) 0.0094(15) 0.0061(14) -0.0071(15)
C177 0.0436(12) 0.0278(15) 0.0289(15) 0.0080(15) 0.0085(15) -0.0067(15)
C178 0.0467(12) 0.0264(16) 0.0262(15) -0.0042(15) 0.0097(15) -0.0122(16)
C179 0.0436(11) 0.0281(15) 0.0232(15) -0.0045(14) 0.0041(14) -0.0052(15)
C180 0.0382(12) 0.0275(15) 0.0277(15) -0.0002(15) 0.0043(15) -0.0090(15)
C181 0.0400(12) 0.0314(16) 0.0278(15) -0.0051(15) 0.0072(15) -0.0047(15)
C182 0.0385(12) 0.0310(16) 0.0295(15) -0.0035(15) 0.0074(15) -0.0012(15)
C183 0.0395(12) 0.0326(16) 0.0291(15) -0.0059(15) 0.0003(15) 0.0027(15)
C184 0.0467(12) 0.0337(16) 0.0248(15) -0.0086(15) 0.0038(15) -0.0013(15)
Cl1 0.0495(6) 0.0450(7) 0.0363(6) 0.0006(6) 0.0099(5) 0.0044(6)
Cl2 0.0543(6) 0.0454(8) 0.0474(7) -0.0055(6) 0.0163(5) -0.0082(6)
Cl3 0.0425(5) 0.0445(7) 0.0383(6) -0.0028(5) 0.0108(5) -0.0024(5)
Cl4 0.0468(6) 0.0462(8) 0.0385(6) -0.0064(6) 0.0072(5) 0.0023(6)
O101 0.0490(10) 0.0439(13) 0.0357(12) -0.0031(12) 0.0052(11) 0.0026(12)
O102 0.0683(11) 0.0767(16) 0.0534(14) 0.0020(14) 0.0004(14) -0.0012(15)
O103 0.1001(12) 0.0821(16) 0.0329(13) 0.0078(14) -0.0053(14) -0.0166(15)
O104 0.0774(11) 0.0395(13) 0.0297(12) -0.0075(12) -0.0005(12) -0.0064(13)
O105 0.0718(11) 0.0411(14) 0.0379(13) -0.0014(12) 0.0155(12) -0.0039(13)
O106 0.1028(12) 0.0780(16) 0.0436(14) -0.0018(14) 0.0029(14) -0.0206(15)
O107 0.0580(11) 0.0747(15) 0.0470(14) -0.0011(14) 0.0061(13) -0.0014(14)
O108 0.0638(11) 0.0457(14) 0.0363(13) -0.0063(13) 0.0020(12) 0.0047(13)

loop_
_atom_type_symbol
_atom_type_scat_dispersion_real
_atom_type_scat_dispersion_imag
_atom_type_scat_Cromer_Mann_a1
_atom_type_scat_Cromer_Mann_b1
_atom_type_scat_Cromer_Mann_a2
_atom_type_scat_Cromer_Mann_b2
_atom_type_scat_Cromer_Mann_a3
_atom_type_scat_Cromer_Mann_b3
_atom_type_scat_Cromer_Mann_a4
_atom_type_scat_Cromer_Mann_b4
_atom_type_scat_Cromer_Mann_c
_atom_type_scat_source
C 0.0181 0.0091 2.3100 20.8439 1.0200 10.2075 1.5886 0.5687 0.8650 51.6512 0.2156 'International Tables Vol C 4.2.6.8 and 6.1.1.4'
H 0.0000 0.0000 0.4930 10.5109 0.3229 26.1257 0.1402 3.1424 0.0408 57.7998 0.0030 'International Tables Vol C 4.2.6.8 and 6.1.1.4'
F 0.0727 0.0534 3.5392 10.2825 2.6412 4.2944 1.5170 0.2615 1.0243 26.1476 0.2776 'International Tables Vol C 4.2.6.8 and 6.1.1.4'
N 0.0311 0.0180 12.2126 0.0057 3.1322 9.8933 2.0125 28.9975 1.1663 0.5826 -11.5290 'International Tables Vol C 4.2.6.8 and 6.1.1.4'
Cl 0.3639 0.7018 11.4604 0.0104 7.1964 1.1662 6.2556 18.5194 1.6455 47.7784 -9.5574 'International Tables Vol C 4.2.6.8 and 6.1.1.4'
O 0.0492 0.0322 3.0485 13.2771 2.2868 5.7011 1.5463 0.3239 0.8670 32.9089 0.2508 'International Tables Vol C 4.2.6.8 and 6.1.1.4'

loop_
_geom_angle_atom_site_label_1
_geom_angle_atom_site_label_2
_geom_angle_atom_site_label_3
_geom_angle
_geom_angle_publ_flag
C18 N11 C25 115.6(4) yes
C18 N11 C29 109.1(3) yes
C25 N11 C29 110.7(4) yes
C18 N11 H11 107.4 no
C25 N11 H11 107.0 no
C29 N11 H11 106.6 no
F11 C11 C12 108.9(4) yes
F11 C11 C18 106.1(4) yes
C12 C11 C18 113.1(4) yes
F11 C11 H111 108.4 no
C12 C11 H111 109.3 no
C18 C11 H111 110.8 no
C11 C12 C13 121.0(4) yes
C11 C12 C17 118.7(4) yes
C13 C12 C17 120.3(4) yes
C12 C13 C14 120.5(5) yes
C12 C13 H131 120.6 no
C14 C13 H131 118.9 no
C13 C14 C15 119.9(5) yes
C13 C14 H141 120.6 no
C15 C14 H141 119.6 no
C14 C15 C16 120.3(5) yes
C14 C15 H151 119.6 no
C16 C15 H151 120.1 no
C15 C16 C17 120.3(5) yes
C15 C16 H161 119.8 no
C17 C16 H161 119.8 no
C16 C17 C12 118.8(5) yes
C16 C17 H171 120.8 no
C12 C17 H171 120.4 no
C11 C18 N11 109.9(3) yes
C11 C18 C19 112.7(4) yes
N11 C18 C19 113.1(4) yes
C11 C18 H181 105.8 no
N11 C18 H181 106.3 no
C19 C18 H181 108.6 no
C18 C19 C20 117.7(4) yes
C18 C19 C24 123.1(4) yes
C20 C19 C24 119.1(4) yes
C19 C20 C21 120.8(4) yes
C19 C20 H201 120.5 no
C21 C20 H201 118.6 no
C20 C21 C22 120.4(4) yes
C20 C21 H211 120.4 no
C22 C21 H211 119.2 no
C21 C22 C23 119.9(4) yes
C21 C22 H221 119.2 no
C23 C22 H221 120.9 no
C22 C23 C24 119.8(5) yes
C22 C23 H231 120.2 no
C24 C23 H231 120.0 no
C23 C24 C19 120.0(4) yes
C23 C24 H241 119.5 no
C19 C24 H241 120.4 no
N11 C25 C26 109.8(5) yes
N11 C25 H251 108.4 no
C26 C25 H251 110.1 no
N11 C25 H252 109.7 no
C26 C25 H252 109.7 no
H251 C25 H252 109.1 no
C25 C26 C27 111.1(4) yes
C25 C26 H261 109.0 no
C27 C26 H261 109.3 no
C25 C26 H262 108.1 no
C27 C26 H262 108.7 no
H261 C26 H262 110.7 no
C26 C27 C28 109.9(5) yes
C26 C27 H271 110.7 no
C28 C27 H271 109.1 no
C26 C27 H272 108.9 no
C28 C27 H272 109.4 no
H271 C27 H272 108.8 no
C27 C28 C29 110.7(5) yes
C27 C28 H281 109.4 no
C29 C28 H281 109.9 no
C27 C28 H282 109.1 no
C29 C28 H282 108.6 no
H281 C28 H282 109.1 no
C28 C29 N11 111.8(4) yes
C28 C29 H291 110.1 no
N11 C29 H291 108.3 no
C28 C29 H292 109.5 no
N11 C29 H292 106.5 no
H291 C29 H292 110.5 no
C38 N31 C45 117.1(4) yes
C38 N31 C49 110.8(4) yes
C45 N31 C49 109.9(4) yes
C38 N31 H31 105.9 no
C45 N31 H31 106.8 no
C49 N31 H31 105.6 no
F31 C31 C32 108.3(4) yes
F31 C31 C38 106.4(4) yes
C32 C31 C38 113.4(4) yes
F31 C31 H311 110.2 no
C32 C31 H311 109.9 no
C38 C31 H311 108.6 no
C31 C32 C33 121.7(4) yes
C31 C32 C37 118.5(4) yes
C33 C32 C37 119.8(4) yes
C32 C33 C34 120.5(4) yes
C32 C33 H331 119.6 no
C34 C33 H331 119.9 no
C33 C34 C35 120.1(4) yes
C33 C34 H341 120.3 no
C35 C34 H341 119.6 no
C34 C35 C36 119.6(4) yes
C34 C35 H351 120.1 no
C36 C35 H351 120.2 no
C35 C36 C37 120.5(5) yes
C35 C36 H361 119.6 no
C37 C36 H361 119.9 no
C36 C37 C32 119.4(5) yes
C36 C37 H371 121.7 no
C32 C37 H371 118.9 no
C31 C38 N31 110.0(4) yes
C31 C38 C39 112.3(4) yes
N31 C38 C39 113.3(4) yes
C31 C38 H381 107.7 no
N31 C38 H381 106.3 no
C39 C38 H381 106.8 no
C38 C39 C40 117.7(4) yes
C38 C39 C44 123.3(4) yes
C40 C39 C44 119.0(4) yes
C39 C40 C41 119.5(5) yes
C39 C40 H401 119.9 no
C41 C40 H401 120.5 no
C40 C41 C42 120.9(4) yes
C40 C41 H411 119.3 no
C42 C41 H411 119.8 no
C41 C42 C43 120.2(4) yes
C41 C42 H421 120.4 no
C43 C42 H421 119.4 no
C42 C43 C44 119.7(5) yes
C42 C43 H431 120.0 no
C44 C43 H431 120.3 no
C43 C44 C39 120.7(4) yes
C43 C44 H441 119.5 no
C39 C44 H441 119.8 no
N31 C45 C46 109.5(5) yes
N31 C45 H452 108.3 no
C46 C45 H452 109.7 no
N31 C45 H451 109.6 no
C46 C45 H451 109.9 no
H452 C45 H451 109.8 no
C45 C46 C47 111.0(4) yes
C45 C46 H462 108.4 no
C47 C46 H462 109.6 no
C45 C46 H461 108.5 no
C47 C46 H461 109.1 no
H462 C46 H461 110.3 no
C46 C47 C48 108.5(5) yes
C46 C47 H472 110.1 no
C48 C47 H472 111.5 no
C46 C47 H471 110.6 no
C48 C47 H471 108.2 no
H472 C47 H471 107.8 no
C47 C48 C49 112.9(5) yes
C47 C48 H482 109.0 no
C49 C48 H482 109.0 no
C47 C48 H481 110.1 no
C49 C48 H481 107.8 no
H482 C48 H481 107.8 no
N31 C49 C48 111.0(4) yes
N31 C49 H492 107.8 no
C48 C49 H492 109.1 no
N31 C49 H491 109.2 no
C48 C49 H491 109.3 no
H492 C49 H491 110.5 no
C58 N51 C65 119.1(4) yes
C58 N51 C69 102.4(5) yes
C65 N51 C69 110.8(4) yes
C58 N51 H51 110.9 no
C65 N51 H51 106.7 no
C69 N51 H51 106.2 no
C65 N51 C69 110.8(4) yes
C65 N51 C158 104.0(4) yes
C69 N51 C158 125.1(5) yes
C65 N51 H51 106.7 no
C69 N51 H51 106.2 no
C158 N51 H51 102.6 no
F51 C51 C52 109.1(5) yes
F51 C51 C58 102.2(5) yes
C52 C51 C58 115.6(5) yes
F51 C51 H511 109.5 no
C52 C51 H511 109.7 no
C58 C51 H511 110.4 no
C51 C52 C53 120.23(5) yes
C51 C52 C57 120.21(5) yes
C53 C52 C57 119.48(5) yes
C52 C53 C54 119.81(6) yes
C52 C53 H531 120.5 no
C54 C53 H531 119.7 no
C53 C54 C55 120.59(6) yes
C53 C54 H541 120.4 no
C55 C54 H541 118.9 no
C54 C55 C56 119.56(6) yes
C54 C55 H551 122.7 no
C56 C55 H551 117.7 no
C55 C56 C57 120.59(6) yes
C55 C56 H561 121.3 no
C57 C56 H561 117.9 no
C52 C57 C56 119.82(6) yes
C52 C57 H571 118.9 no
C56 C57 H571 121.3 no
N51 C58 C51 106.1(5) yes
N51 C58 C59 109.8(7) yes
C51 C58 C59 118.4(6) yes
N51 C58 H581 109.3 no
C51 C58 H581 109.7 no
C59 C58 H581 103.3 no
C58 C59 C60 120.25(5) yes
C58 C59 C64 120.26(5) yes
C60 C59 C64 119.50(5) yes
C59 C60 C61 119.83(6) yes
C59 C60 H601 115.3 no
C61 C60 H601 124.8 no
C60 C61 C62 120.61(6) yes
C60 C61 H611 118.6 no
C62 C61 H611 120.8 no
C61 C62 C63 119.58(6) yes
C61 C62 H621 119.5 no
C63 C62 H621 120.9 no
C62 C63 C64 120.60(6) yes
C62 C63 H631 117.6 no
C64 C63 H631 121.8 no
C59 C64 C63 119.82(6) yes
C59 C64 H641 123.3 no
C63 C64 H641 116.9 no
N51 C65 C66 110.1(4) yes
N51 C65 H651 108.8 no
C66 C65 H651 109.2 no
N51 C65 H652 108.7 no
C66 C65 H652 110.0 no
H651 C65 H652 110.0 no
C65 C66 C67 110.6(5) yes
C65 C66 H661 110.2 no
C67 C66 H661 109.1 no
C65 C66 H662 108.5 no
C67 C66 H662 109.9 no
H661 C66 H662 108.6 no
C66 C67 C68 109.7(5) yes
C66 C67 H671 107.5 no
C68 C67 H671 109.4 no
C66 C67 H672 110.5 no
C68 C67 H672 111.0 no
H671 C67 H672 108.7 no
C67 C68 C69 110.9(5) yes
C67 C68 H681 108.9 no
C69 C68 H681 109.3 no
C67 C68 H682 109.0 no
C69 C68 H682 108.7 no
H681 C68 H682 110.0 no
C68 C69 N51 111.7(5) yes
C68 C69 H691 108.5 no
N51 C69 H691 108.6 no
C68 C69 H692 109.1 no
N51 C69 H692 108.8 no
H691 C69 H692 110.0 no
F51 C151 C152 105.7(5) yes
F51 C151 C158 104.1(5) yes
C152 C151 C158 110.5(6) yes
F51 C151 H1511 112.3 no
C152 C151 H1511 111.7 no
C158 C151 H1511 112.2 no
C151 C152 C153 120.25(5) yes
C151 C152 C157 120.24(5) yes
C153 C152 C157 119.49(5) yes
C152 C153 C154 119.81(6) yes
C152 C153 H1531 121.7 no
C154 C153 H1531 118.5 no
C153 C154 C155 120.60(6) yes
C153 C154 H1541 120.9 no
C155 C154 H1541 118.5 no
C154 C155 C156 119.58(6) yes
C154 C155 H1551 123.0 no
C156 C155 H1551 117.4 no
C155 C156 C157 120.60(6) yes
C155 C156 H1561 120.3 no
C157 C156 H1561 119.1 no
C152 C157 C156 119.81(6) yes
C152 C157 H1571 120.2 no
C156 C157 H1571 119.9 no
C151 C158 N51 105.6(5) yes
C151 C158 C159 113.8(6) yes
N51 C158 C159 113.0(7) yes
C151 C158 H1581 111.4 no
N51 C158 H1581 110.1 no
C159 C158 H1581 103.1 no
C158 C159 C160 120.23(5) yes
C158 C159 C164 120.24(5) yes
C160 C159 C164 119.49(5) yes
C159 C160 C161 119.83(6) yes
C159 C160 H1601 116.3 no
C161 C160 H1601 123.9 no
C160 C161 C162 120.59(6) yes
C160 C161 H1611 117.9 no
C162 C161 H1611 121.5 no
C161 C162 C163 119.57(6) yes
C161 C162 H1621 120.1 no
C163 C162 H1621 120.3 no
C162 C163 C164 120.60(6) yes
C162 C163 H1631 118.3 no
C164 C163 H1631 121.1 no
C159 C164 C163 119.82(6) yes
C159 C164 H1641 124.1 no
C163 C164 H1641 116.0 no
C78 N71 C85 121.6(4) yes
C78 N71 C89 99.8(5) yes
C85 N71 C89 109.9(4) yes
C78 N71 H71 109.9 no
C85 N71 H71 107.8 no
C89 N71 H71 106.8 no
C85 N71 C89 109.9(4) yes
C85 N71 C178 103.8(4) yes
C89 N71 C178 123.1(5) yes
C85 N71 H71 107.8 no
C89 N71 H71 106.8 no
C178 N71 H71 104.6 no
F71 C71 C72 107.7(5) yes
F71 C71 C78 99.1(5) yes
C72 C71 C78 113.7(5) yes
F71 C71 H711 112.3 no
C72 C71 H711 110.9 no
C78 C71 H711 112.5 no
C71 C72 C73 120.21(6) yes
C71 C72 C77 120.19(6) yes
C73 C72 C77 119.48(5) yes
C72 C73 C74 119.83(6) yes
C72 C73 H731 121.4 no
C74 C73 H731 118.7 no
C73 C74 C75 120.60(6) yes
C73 C74 H741 120.4 no
C75 C74 H741 118.9 no
C74 C75 C76 119.58(6) yes
C74 C75 H751 122.6 no
C76 C75 H751 117.8 no
C75 C76 C77 120.61(6) yes
C75 C76 H761 121.4 no
C77 C76 H761 117.8 no
C72 C77 C76 119.84(6) yes
C72 C77 H771 117.9 no
C76 C77 H771 122.3 no
C71 C78 N71 104.5(5) yes
C71 C78 C79 115.8(6) yes
N71 C78 C79 110.9(7) yes
C71 C78 H781 108.0 no
N71 C78 H781 108.2 no
C79 C78 H781 109.2 no
C78 C79 C80 120.24(5) yes
C78 C79 C84 120.25(5) yes
C80 C79 C84 119.51(5) yes
C79 C80 C81 119.82(6) yes
C79 C80 H801 118.3 no
C81 C80 H801 121.7 no
C80 C81 C82 120.60(6) yes
C80 C81 H811 118.0 no
C82 C81 H811 121.3 no
C81 C82 C83 119.59(6) yes
C81 C82 H821 118.2 no
C83 C82 H821 122.2 no
C82 C83 C84 120.60(6) yes
C82 C83 H831 118.2 no
C84 C83 H831 121.2 no
C79 C84 C83 119.81(6) yes
C79 C84 H841 121.0 no
C83 C84 H841 119.1 no
N71 C85 C86 110.8(4) yes
N71 C85 H852 108.8 no
C86 C85 H852 109.9 no
N71 C85 H851 108.2 no
C86 C85 H851 109.1 no
H852 C85 H851 110.1 no
C85 C86 C87 112.4(5) yes
C85 C86 H862 110.0 no
C87 C86 H862 109.0 no
C85 C86 H861 108.0 no
C87 C86 H861 109.1 no
H862 C86 H861 108.3 no
C86 C87 C88 108.4(5) yes
C86 C87 H872 110.3 no
C88 C87 H872 111.4 no
C86 C87 H871 109.9 no
C88 C87 H871 108.3 no
H872 C87 H871 108.4 no
C87 C88 C89 111.3(4) yes
C87 C88 H882 108.6 no
C89 C88 H882 108.5 no
C87 C88 H881 108.5 no
C89 C88 H881 108.9 no
H882 C88 H881 111.0 no
C88 C89 N71 111.6(5) yes
C88 C89 H891 109.9 no
N71 C89 H891 108.2 no
C88 C89 H892 109.6 no
N71 C89 H892 108.6 no
H891 C89 H892 108.8 no
F71 C171 C172 103.6(5) yes
F71 C171 C178 103.0(5) yes
C172 C171 C178 112.2(6) yes
F71 C171 H1711 112.0 no
C172 C171 H1711 113.1 no
C178 C171 H1711 112.1 no
C171 C172 C173 120.26(5) yes
C171 C172 C177 120.24(5) yes
C173 C172 C177 119.49(5) yes
C172 C173 C174 119.81(6) yes
C172 C173 H1731 120.3 no
C174 C173 H1731 119.9 no
C173 C174 C175 120.58(6) yes
C173 C174 H1741 117.9 no
C175 C174 H1741 121.6 no
C174 C175 C176 119.56(6) yes
C174 C175 H1751 119.9 no
C176 C175 H1751 120.5 no
C175 C176 C177 120.59(6) yes
C175 C176 H1761 119.2 no
C177 C176 H1761 120.2 no
C172 C177 C176 119.81(6) yes
C172 C177 H1771 121.0 no
C176 C177 H1771 119.1 no
N71 C178 C171 108.3(5) yes
N71 C178 C179 112.0(7) yes
C171 C178 C179 113.2(6) yes
N71 C178 H1781 107.2 no
C171 C178 H1781 107.5 no
C179 C178 H1781 108.4 no
C178 C179 C180 120.22(6) yes
C178 C179 C184 120.22(6) yes
C180 C179 C184 119.50(5) yes
C179 C180 C181 119.83(6) yes
C179 C180 H1801 120.2 no
C181 C180 H1801 120.0 no
C180 C181 C182 120.61(6) yes
C180 C181 H1811 119.8 no
C182 C181 H1811 119.6 no
C181 C182 C183 119.59(6) yes
C181 C182 H1821 118.6 no
C183 C182 H1821 121.9 no
C182 C183 C184 120.60(6) yes
C182 C183 H1831 118.3 no
C184 C183 H1831 121.0 no
C179 C184 C183 119.82(6) yes
C179 C184 H1841 121.0 no
C183 C184 H1841 119.2 no
H1011 O101 H1012 98.2 no
H1021 O102 H1022 125.5 no
H1031 O103 H1032 104.8 no
H1041 O104 H1042 98.3 no
H1051 O105 H1052 97.9 no
H1061 O106 H1062 118.5 no
H1071 O107 H1072 99.1 no
H1081 O108 H1082 100.3 no

loop_
_geom_bond_atom_site_label_1
_geom_bond_atom_site_label_2
_geom_bond_distance
_geom_bond_publ_flag
F11 C11 1.413(6) yes
N11 C18 1.515(7) yes
N11 C25 1.496(6) yes
N11 C29 1.517(6) yes
N11 H11 0.889 no
C11 C12 1.506(7) yes
C11 C18 1.545(6) yes
C11 H111 0.972 no
C12 C13 1.372(7) yes
C12 C17 1.391(7) yes
C13 C14 1.393(8) yes
C13 H131 0.924 no
C14 C15 1.369(8) yes
C14 H141 0.930 no
C15 C16 1.382(8) yes
C15 H151 0.922 no
C16 C17 1.402(7) yes
C16 H161 0.931 no
C17 H171 0.922 no
C18 C19 1.505(6) yes
C18 H181 0.979 no
C19 C20 1.395(6) yes
C19 C24 1.388(7) yes
C20 C21 1.383(7) yes
C20 H201 0.939 no
C21 C22 1.373(8) yes
C21 H211 0.935 no
C22 C23 1.397(7) yes
C22 H221 0.935 no
C23 C24 1.405(7) yes
C23 H231 0.925 no
C24 H241 0.933 no
C25 C26 1.533(8) yes
C25 H251 0.973 no
C25 H252 0.962 no
C26 C27 1.507(8) yes
C26 H261 0.965 no
C26 H262 0.963 no
C27 C28 1.529(8) yes
C27 H271 0.977 no
C27 H272 0.969 no
C28 C29 1.523(8) yes
C28 H281 0.977 no
C28 H282 0.962 no
C29 H291 0.968 no
C29 H292 0.976 no
F31 C31 1.420(6) yes
N31 C38 1.509(7) yes
N31 C45 1.521(6) yes
N31 C49 1.517(6) yes
N31 H31 0.890 no
C31 C32 1.504(6) yes
C31 C38 1.532(6) yes
C31 H311 0.978 no
C32 C33 1.386(7) yes
C32 C37 1.384(7) yes
C33 C34 1.388(7) yes
C33 H331 0.931 no
C34 C35 1.387(7) yes
C34 H341 0.927 no
C35 C36 1.378(7) yes
C35 H351 0.941 no
C36 C37 1.408(7) yes
C36 H361 0.930 no
C37 H371 0.923 no
C38 C39 1.508(6) yes
C38 H381 0.984 no
C39 C40 1.403(6) yes
C39 C44 1.392(7) yes
C40 C41 1.403(7) yes
C40 H401 0.924 no
C41 C42 1.362(8) yes
C41 H411 0.928 no
C42 C43 1.394(7) yes
C42 H421 0.937 no
C43 C44 1.392(6) yes
C43 H431 0.934 no
C44 H441 0.924 no
C45 C46 1.522(8) yes
C45 H452 0.967 no
C45 H451 0.977 no
C46 C47 1.556(8) yes
C46 H462 0.977 no
C46 H461 0.965 no
C47 C48 1.503(8) yes
C47 H472 0.976 no
C47 H471 0.971 no
C48 C49 1.505(8) yes
C48 H482 0.972 no
C48 H481 0.955 no
C49 H492 0.973 no
C49 H491 0.965 no
F51 C51 1.465(7) yes
F51 C151 1.473(9) yes
N51 C58 1.596(9) yes
N51 C65 1.507(7) yes
N51 C69 1.478(7) yes
N51 H51 0.890 no
N51 C65 1.507(7) yes
N51 C69 1.478(7) yes
N51 C158 1.573(10) yes
N51 H51 0.890 no
C51 C52 1.521(5) yes
C51 C58 1.465(10) yes
C51 H511 0.982 no
C52 C53 1.397(5) yes
C52 C57 1.398(4) yes
C53 C54 1.379(5) yes
C53 H531 0.929 no
C54 C55 1.385(5) yes
C54 H541 0.929 no
C55 C56 1.386(5) yes
C55 H551 0.929 no
C56 C57 1.379(5) yes
C56 H561 0.928 no
C57 H571 0.937 no
C58 C59 1.532(5) yes
C58 H581 0.971 no
C59 C60 1.398(5) yes
C59 C64 1.404(4) yes
C60 C61 1.386(4) yes
C60 H601 0.928 no
C61 C62 1.390(5) yes
C61 H611 0.934 no
C62 C63 1.388(5) yes
C62 H621 0.935 no
C63 C64 1.384(4) yes
C63 H631 0.933 no
C64 H641 0.932 no
C65 C66 1.538(8) yes
C65 H651 0.964 no
C65 H652 0.966 no
C66 C67 1.533(7) yes
C66 H661 0.967 no
C66 H662 0.963 no
C67 C68 1.499(8) yes
C67 H671 0.975 no
C67 H672 0.967 no
C68 C69 1.513(9) yes
C68 H681 0.965 no
C68 H682 0.975 no
C69 H691 0.964 no
C69 H692 0.965 no
C151 C152 1.524(6) yes
C151 C158 1.536(11) yes
C151 H1511 0.980 no
C152 C153 1.403(5) yes
C152 C157 1.401(5) yes
C153 C154 1.382(5) yes
C153 H1531 0.932 no
C154 C155 1.388(5) yes
C154 H1541 0.929 no
C155 C156 1.391(5) yes
C155 H1551 0.929 no
C156 C157 1.380(5) yes
C156 H1561 0.926 no
C157 H1571 0.923 no
C158 C159 1.529(5) yes
C158 H1581 0.981 no
C159 C160 1.402(4) yes
C159 C164 1.400(5) yes
C160 C161 1.388(5) yes
C160 H1601 0.925 no
C161 C162 1.389(5) yes
C161 H1611 0.931 no
C162 C163 1.389(5) yes
C162 H1621 0.930 no
C163 C164 1.389(5) yes
C163 H1631 0.930 no
C164 H1641 0.927 no
F71 C71 1.470(8) yes
F71 C171 1.486(8) yes
N71 C78 1.552(10) yes
N71 C85 1.508(7) yes
N71 C89 1.483(8) yes
N71 H71 0.887 no
N71 C85 1.508(7) yes
N71 C89 1.483(8) yes
N71 C178 1.576(10) yes
N71 H71 0.887 no
C71 C72 1.521(5) yes
C71 C78 1.529(10) yes
C71 H711 0.978 no
C72 C73 1.400(5) yes
C72 C77 1.396(5) yes
C73 C74 1.376(5) yes
C73 H731 0.931 no
C74 C75 1.383(5) yes
C74 H741 0.927 no
C75 C76 1.388(5) yes
C75 H751 0.930 no
C76 C77 1.375(5) yes
C76 H761 0.926 no
C77 H771 0.930 no
C78 C79 1.527(5) yes
C78 H781 0.975 no
C79 C80 1.399(5) yes
C79 C84 1.404(4) yes
C80 C81 1.382(5) yes
C80 H801 0.927 no
C81 C82 1.388(5) yes
C81 H811 0.929 no
C82 C83 1.390(5) yes
C82 H821 0.936 no
C83 C84 1.379(5) yes
C83 H831 0.930 no
C84 H841 0.927 no
C85 C86 1.520(8) yes
C85 H852 0.991 no
C85 H851 0.964 no
C86 C87 1.513(8) yes
C86 H862 0.973 no
C86 H861 0.965 no
C87 C88 1.538(9) yes
C87 H872 0.976 no
C87 H871 0.967 no
C88 C89 1.489(9) yes
C88 H882 0.965 no
C88 H881 0.972 no
C89 H891 0.961 no
C89 H892 0.966 no
C171 C172 1.526(5) yes
C171 C178 1.489(11) yes
C171 H1711 0.974 no
C172 C173 1.407(5) yes
C172 C177 1.397(5) yes
C173 C174 1.382(5) yes
C173 H1731 0.927 no
C174 C175 1.388(5) yes
C174 H1741 0.932 no
C175 C176 1.393(5) yes
C175 H1751 0.925 no
C176 C177 1.386(5) yes
C176 H1761 0.932 no
C177 H1771 0.929 no
C178 C179 1.523(5) yes
C178 H1781 0.977 no
C179 C180 1.403(4) yes
C179 C184 1.401(5) yes
C180 C181 1.381(5) yes
C180 H1801 0.927 no
C181 C182 1.388(5) yes
C181 H1811 0.929 no
C182 C183 1.391(5) yes
C182 H1821 0.932 no
C183 C184 1.381(5) yes
C183 H1831 0.925 no
C184 H1841 0.928 no
O101 H1011 0.950 no
O101 H1012 0.950 no
O102 H1021 0.950 no
O102 H1022 0.950 no
O103 H1031 0.950 no
O103 H1032 0.950 no
O104 H1041 0.950 no
O104 H1042 0.950 no
O105 H1051 0.950 no
O105 H1052 0.950 no
O106 H1061 0.950 no
O106 H1062 0.950 no
O107 H1071 0.950 no
O107 H1072 0.950 no
O108 H1081 0.950 no
O108 H1082 0.950 no

loop_
_geom_hbond_atom_site_label_D
_geom_hbond_atom_site_label_H
_geom_hbond_atom_site_label_A
_geom_hbond_site_symmetry_A
_geom_hbond_angle_DHA
_geom_hbond_distance_DH
_geom_hbond_distance_HA
_geom_hbond_distance_DA
_geom_hbond_publ_flag
C76 H761 O102 2_656 164 0.93 2.45 3.344(9) yes
C174 H761 O102 2_656 152 1.14 2.45 3.492(9) yes
C71 H1781 C84 . 122 1.19 2.26 3.062(9) yes
C71 H1781 C85 . 128 1.19 2.55 3.408(9) yes
C71 H1781 C180 . 126 1.19 2.58 3.412(9) yes
C81 H1831 O106 2_557 167 1.06 2.56 3.602(9) yes
C183 H1831 O106 2_557 149 0.93 2.56 3.389(9) yes
N11 H11 O105 2_656 168 0.89 1.90 2.779(9) yes
N31 H31 O101 2_656 158 0.89 1.97 2.815(9) yes
N51 H51 O108 1_554 157 0.89 1.99 2.833(9) yes
N71 H71 O104 1_455 165 0.89 1.88 2.748(9) yes
O101 H1012 O102 . 180 0.95 2.11 3.060(9) yes
O103 H1032 O102 . 180 0.95 1.81 2.757(9) yes
O104 H1042 O103 . 180 0.95 1.88 2.826(9) yes
O105 H1052 O106 . 180 0.95 1.90 2.853(9) yes
O107 H1072 O106 . 180 0.95 1.82 2.775(9) yes
O108 H1082 O107 . 180 0.95 2.15 3.101(9) yes
